data_7110330
loop_
_publ_author_name
'Shivaiah Vaddypally'
'Sandeep K. Kondaveeti'
'John H. Roudebush'
'Robert J. Cava'
'Michael J. Zdilla'

_publ_section_title
;
 Formation of the tetranuclear, tetrakis-terminal-imido Mn4IV(NtBu)8
 cubane cluster by four-electron reductive elimination of tBuN[double
 bond, length as m-dash]NtBu. The role of the s-block ion in stabilization
 of high-oxidation state intermediates
;
_journal_name_full Chem.Commun.
_journal_page_first 1061
_journal_paper_doi 10.1039/c3cc42165a
_journal_volume 50
_journal_year 2014
_chemical_absolute_configuration ad
_chemical_formula_moiety 'C32 H72 Mn4 N8'
_chemical_formula_sum 'C32 H72 Mn4 N8'
_chemical_formula_weight 788.73
_chemical_name_systematic
;
 ?
;
_space_group_crystal_system orthorhombic
_space_group_IT_number 36
_space_group_name_Hall 'C 2c -2'
_space_group_name_H-M_alt 'C m c 21'
_symmetry_space_group_name_Hall 'C 2c -2'
_symmetry_space_group_name_H-M 'C m c 21'
_atom_sites_solution_hydrogens geom
_atom_sites_solution_primary direct
_audit_creation_method SHELXL-2013
_cell_angle_alpha 90
_cell_angle_beta 90
_cell_angle_gamma 90
_cell_formula_units_Z 4
_cell_length_a 16.636(2)
_cell_length_b 12.5912(18)
_cell_length_c 19.216(2)
_cell_measurement_reflns_used 7553
_cell_measurement_temperature 173(2)
_cell_measurement_theta_max 27.873
_cell_measurement_theta_min 2.922
_cell_volume 4025.1(9)
_computing_cell_refinement 'SAINT (Bruker AXS)'
_computing_data_collection 'COSMO (Bruker AXS)'
_computing_data_reduction 'SADABS (Bruker AXS)'
_computing_molecular_graphics
;
ORTEP III (Burnett/Johnson, 2000) and Pov-Ray 3.62
;
_computing_structure_refinement 'SHELXL-2013 (Sheldrick)'
_computing_structure_solution 'SHELXS-2013 (Sheldrick)'
_diffrn_ambient_temperature 173(2)
_diffrn_detector_area_resol_mean 8.333
_diffrn_measured_fraction_theta_full 0.987
_diffrn_measured_fraction_theta_max 0.982
_diffrn_measurement_device_type 'Bruker KAPPA APEX II DUO'
_diffrn_measurement_method 'omega scans'
_diffrn_radiation_type MoK\a
_diffrn_radiation_wavelength 0.71073
_diffrn_reflns_av_R_equivalents 0.0224
_diffrn_reflns_av_unetI/netI 0.0394
_diffrn_reflns_Laue_measured_fraction_full 0.987
_diffrn_reflns_Laue_measured_fraction_max 0.982
_diffrn_reflns_limit_h_max 21
_diffrn_reflns_limit_h_min -16
_diffrn_reflns_limit_k_max 16
_diffrn_reflns_limit_k_min -11
_diffrn_reflns_limit_l_max 25
_diffrn_reflns_limit_l_min -25
_diffrn_reflns_number 7701
_diffrn_reflns_point_group_measured_fraction_full 0.829
_diffrn_reflns_point_group_measured_fraction_max 0.785
_diffrn_reflns_theta_full 25.242
_diffrn_reflns_theta_max 27.983
_diffrn_reflns_theta_min 2.935
_diffrn_source 'fine-foucs sealed tube'
_exptl_absorpt_coefficient_mu 1.257
_exptl_absorpt_correction_T_max 0.9172
_exptl_absorpt_correction_T_min 0.6332
_exptl_absorpt_correction_type multi-scan
_exptl_absorpt_process_details
;
7862 Corrected reflections written to file 
Estimated minimum and maximum transmission:  0.5954  0.7456
Additional spherical absorption correction applied with mu*r =  0.2000
Lambda/2 correction factor = 0.0015
;
_exptl_crystal_colour black
_exptl_crystal_density_diffrn 1.302
_exptl_crystal_description block
_exptl_crystal_F_000 1680
_exptl_crystal_size_max 0.400
_exptl_crystal_size_mid 0.260
_exptl_crystal_size_min 0.070
_refine_diff_density_max 0.650
_refine_diff_density_min -0.626
_refine_diff_density_rms 0.081
_refine_ls_abs_structure_details
;
 Flack x determined using 1278 quotients [(I+)-(I-)]/[(I+)+(I-)]
 (Parsons and Flack (2004), Acta Cryst. A60, s61).
;
_refine_ls_abs_structure_Flack 0.054(15)
_refine_ls_extinction_method none
_refine_ls_goodness_of_fit_ref 1.113
_refine_ls_hydrogen_treatment constr
_refine_ls_matrix_type full
_refine_ls_number_parameters 260
_refine_ls_number_reflns 3938
_refine_ls_number_restraints 48
_refine_ls_restrained_S_all 1.121
_refine_ls_R_factor_all 0.0406
_refine_ls_R_factor_gt 0.0364
_refine_ls_shift/su_max 0.000
_refine_ls_shift/su_mean 0.000
_refine_ls_structure_factor_coef Fsqd
_refine_ls_weighting_details 'w=1/[\s^2^(Fo^2^)+(0.0168P)^2^+12.7221P] where P=(Fo^2^+2Fc^2^)/3'
_refine_ls_weighting_scheme calc
_refine_ls_wR_factor_gt 0.0876
_refine_ls_wR_factor_ref 0.0922
_reflns_Friedel_coverage 0.552
_reflns_Friedel_fraction_full 0.661
_reflns_Friedel_fraction_max 0.576
_reflns_number_gt 3722
_reflns_number_total 3938
_reflns_threshold_expression 'I > 2\s(I)'
_cod_data_source_file c3cc42165a.txt
_cod_data_source_block 2
_cod_original_cell_volume 4025.0(9)
_cod_database_code 7110330
_shelx_space_group_comment
;
The symmetry employed for this shelxl refinement is uniquely defined
by the following loop, which should always be used as a source of
symmetry information in preference to the above space-group names.
They are only intended as comments.
;
_shelx_estimated_absorpt_t_min 0.633
_shelx_estimated_absorpt_t_max 0.917
_shelxl_version_number 2013-3

loop_
_space_group_symop_operation_xyz
'x, y, z'
'-x, -y, z+1/2'
'x, -y, z+1/2'
'-x, y, z'
'x+1/2, y+1/2, z'
'-x+1/2, -y+1/2, z+1/2'
'x+1/2, -y+1/2, z+1/2'
'-x+1/2, y+1/2, z'

loop_
_atom_site_label
_atom_site_type_symbol
_atom_site_fract_x
_atom_site_fract_y
_atom_site_fract_z
_atom_site_U_iso_or_equiv
_atom_site_adp_type
_atom_site_occupancy
_atom_site_site_symmetry_order
_atom_site_calc_flag
_atom_site_refinement_flags_posn
_atom_site_refinement_flags_adp
_atom_site_refinement_flags_occupancy
_atom_site_disorder_assembly
_atom_site_disorder_group
Mn1 Mn 0.92377(4) 0.16314(6) 0.75537(4) 0.02510(16) Uani 1 1 d . . . . .
Mn2 Mn 1.0000 0.22702(8) 0.64743(5) 0.0220(2) Uani 1 2 d S T P . .
Mn3 Mn 1.0000 0.03129(8) 0.68023(5) 0.0237(2) Uani 1 2 d S T P . .
N1 N 0.9149(2) 0.1266(3) 0.65946(19) 0.0241(8) Uani 1 1 d . . . . .
N2 N 1.0000 0.0566(5) 0.7769(3) 0.0263(12) Uani 1 2 d S T P . .
N3 N 1.0000 0.2744(5) 0.7413(3) 0.0246(12) Uani 1 2 d S T P . .
N4 N 0.8444(3) 0.1770(4) 0.8055(2) 0.0409(12) Uani 1 1 d D . . . .
N5 N 1.0000 0.3114(5) 0.5818(3) 0.0296(13) Uani 1 2 d S T P . .
N6 N 1.0000 -0.0922(4) 0.6512(3) 0.0307(12) Uani 1 2 d DS T P E .
C10 C 0.8410(3) 0.1100(5) 0.6175(3) 0.0325(11) Uani 1 1 d . . . . .
C11 C 0.7910(3) 0.0208(5) 0.6507(4) 0.0470(14) Uani 1 1 d . . . . .
H11A H 0.8224 -0.0450 0.6513 0.070 Uiso 1 1 calc R U . . .
H11B H 0.7418 0.0099 0.6235 0.070 Uiso 1 1 calc R U . . .
H11C H 0.7768 0.0407 0.6985 0.070 Uiso 1 1 calc R U . . .
C12 C 0.8645(4) 0.0795(6) 0.5431(3) 0.0477(15) Uani 1 1 d . . . . .
H12A H 0.8956 0.0133 0.5439 0.072 Uiso 1 1 calc R U . . .
H12B H 0.8972 0.1362 0.5226 0.072 Uiso 1 1 calc R U . . .
H12C H 0.8159 0.0694 0.5151 0.072 Uiso 1 1 calc R U . . .
C13 C 0.7928(3) 0.2138(6) 0.6162(4) 0.0488(15) Uani 1 1 d . . . . .
H13A H 0.8254 0.2700 0.5950 0.073 Uiso 1 1 calc R U . . .
H13B H 0.7786 0.2340 0.6638 0.073 Uiso 1 1 calc R U . . .
H13C H 0.7437 0.2036 0.5888 0.073 Uiso 1 1 calc R U . . .
C20 C 1.0000 -0.0193(9) 0.8349(5) 0.050(2) Uani 1 2 d S T P . .
C21 C 0.9308(15) -0.0816(18) 0.8357(13) 0.258(12) Uani 1 1 d . . . . .
H21A H 0.9259 -0.1195 0.7914 0.387 Uiso 1 1 calc R U . . .
H21B H 0.8837 -0.0360 0.8424 0.387 Uiso 1 1 calc R U . . .
H21C H 0.9341 -0.1330 0.8739 0.387 Uiso 1 1 calc R U . . .
C22 C 1.0000 0.0287(12) 0.9031(5) 0.076(4) Uani 1 2 d S T P . .
H22A H 1.0474 0.0742 0.9080 0.114 Uiso 0.5 1 calc R U P A -1
H22B H 1.0013 -0.0271 0.9386 0.114 Uiso 0.5 1 calc R U P A -1
H22C H 0.9513 0.0715 0.9088 0.114 Uiso 0.5 1 calc R U P A -1
C30 C 1.0000 0.3836(6) 0.7697(4) 0.0378(19) Uani 1 2 d S T P . .
C31 C 0.9252(4) 0.4412(5) 0.7456(4) 0.0569(18) Uani 1 1 d . . . . .
H31A H 0.9254 0.4459 0.6947 0.085 Uiso 1 1 calc R U . . .
H31B H 0.9243 0.5128 0.7655 0.085 Uiso 1 1 calc R U . . .
H31C H 0.8775 0.4020 0.7609 0.085 Uiso 1 1 calc R U . . .
C32 C 1.0000 0.3756(9) 0.8507(5) 0.064(3) Uani 1 2 d S T P . .
H32A H 1.0484 0.3381 0.8661 0.096 Uiso 0.5 1 calc R U P B -1
H32B H 0.9523 0.3365 0.8661 0.096 Uiso 0.5 1 calc R U P B -1
H32C H 0.9993 0.4471 0.8708 0.096 Uiso 0.5 1 calc R U P B -1
C40 C 0.7749(4) 0.1799(6) 0.8518(3) 0.066(2) Uani 1 1 d D U . . .
C41 C 0.7967(7) 0.2432(13) 0.9158(5) 0.102(5) Uani 0.812(16) 1 d D U P C 1
H41A H 0.8087 0.3166 0.9025 0.153 Uiso 0.812(16) 1 calc R U P C 1
H41B H 0.8440 0.2115 0.9381 0.153 Uiso 0.812(16) 1 calc R U P C 1
H41C H 0.7515 0.2424 0.9485 0.153 Uiso 0.812(16) 1 calc R U P C 1
C42 C 0.7555(8) 0.0624(8) 0.8726(6) 0.093(4) Uani 0.812(16) 1 d D U P C 1
H42A H 0.7978 0.0155 0.8548 0.140 Uiso 0.812(16) 1 calc R U P C 1
H42B H 0.7037 0.0416 0.8526 0.140 Uiso 0.812(16) 1 calc R U P C 1
H42C H 0.7530 0.0566 0.9235 0.140 Uiso 0.812(16) 1 calc R U P C 1
C43 C 0.7036(5) 0.2245(12) 0.8109(5) 0.088(5) Uani 0.812(16) 1 d D U P C 1
H43A H 0.7147 0.2983 0.7978 0.132 Uiso 0.812(16) 1 calc R U P C 1
H43B H 0.6551 0.2217 0.8398 0.132 Uiso 0.812(16) 1 calc R U P C 1
H43C H 0.6954 0.1820 0.7688 0.132 Uiso 0.812(16) 1 calc R U P C 1
C41' C 0.7063(19) 0.114(4) 0.8209(19) 0.108(17) Uani 0.188(16) 1 d D U P C 2
H41D H 0.6768 0.1565 0.7868 0.162 Uiso 0.188(16) 1 calc R U P C 2
H41E H 0.6698 0.0914 0.8581 0.162 Uiso 0.188(16) 1 calc R U P C 2
H41F H 0.7286 0.0508 0.7978 0.162 Uiso 0.188(16) 1 calc R U P C 2
C42' C 0.748(3) 0.2980(17) 0.855(3) 0.21(5) Uani 0.188(16) 1 d D U P C 2
H42D H 0.7876 0.3423 0.8307 0.308 Uiso 0.188(16) 1 calc R U P C 2
H42E H 0.7440 0.3206 0.9036 0.308 Uiso 0.188(16) 1 calc R U P C 2
H42F H 0.6955 0.3056 0.8323 0.308 Uiso 0.188(16) 1 calc R U P C 2
C43' C 0.799(2) 0.141(5) 0.9246(12) 0.19(5) Uani 0.188(16) 1 d D U P C 2
H43D H 0.8250 0.1990 0.9500 0.284 Uiso 0.188(16) 1 calc R U P C 2
H43E H 0.8357 0.0811 0.9204 0.284 Uiso 0.188(16) 1 calc R U P C 2
H43F H 0.7504 0.1187 0.9499 0.284 Uiso 0.188(16) 1 calc R U P C 2
C50 C 1.0000 0.3850(7) 0.5233(4) 0.0372(18) Uani 1 2 d S T P . .
C51 C 0.9252(5) 0.4544(7) 0.5266(4) 0.073(3) Uani 1 1 d . . . . .
H51A H 0.9257 0.4958 0.5698 0.110 Uiso 1 1 calc R U . . .
H51B H 0.8772 0.4094 0.5254 0.110 Uiso 1 1 calc R U . . .
H51C H 0.9246 0.5028 0.4866 0.110 Uiso 1 1 calc R U . . .
C52 C 1.0000 0.3220(9) 0.4560(4) 0.085(5) Uani 1 2 d S T P . .
H52A H 1.0479 0.2767 0.4542 0.127 Uiso 0.5 1 calc R U P D -1
H52B H 1.0004 0.3709 0.4163 0.127 Uiso 0.5 1 calc R U P D -1
H52C H 0.9517 0.2775 0.4539 0.127 Uiso 0.5 1 calc R U P D -1
C60 C 1.0000 -0.2022(6) 0.6297(4) 0.0413(19) Uani 1 2 d DS T P . .
C61 C 0.9509(10) -0.2657(11) 0.6848(7) 0.080(5) Uani 0.5 1 d D . P E -1
H61A H 0.9774 -0.2601 0.7302 0.119 Uiso 0.5 1 calc R U P E -1
H61B H 0.9481 -0.3404 0.6708 0.119 Uiso 0.5 1 calc R U P E -1
H61C H 0.8965 -0.2364 0.6879 0.119 Uiso 0.5 1 calc R U P E -1
C62 C 1.0841(6) -0.2420(11) 0.6218(9) 0.070(5) Uani 0.5 1 d D . P E -1
H62A H 1.1125 -0.1987 0.5873 0.105 Uiso 0.5 1 calc R U P E -1
H62B H 1.0830 -0.3162 0.6064 0.105 Uiso 0.5 1 calc R U P E -1
H62C H 1.1120 -0.2373 0.6666 0.105 Uiso 0.5 1 calc R U P E -1
C63 C 0.9518(9) -0.2132(11) 0.5607(6) 0.070(5) Uani 0.5 1 d D . P E -1
H63A H 0.9786 -0.1724 0.5240 0.105 Uiso 0.5 1 calc R U P E -1
H63B H 0.8972 -0.1860 0.5675 0.105 Uiso 0.5 1 calc R U P E -1
H63C H 0.9494 -0.2882 0.5472 0.105 Uiso 0.5 1 calc R U P E -1

loop_
_atom_site_aniso_label
_atom_site_aniso_U_11
_atom_site_aniso_U_22
_atom_site_aniso_U_33
_atom_site_aniso_U_23
_atom_site_aniso_U_13
_atom_site_aniso_U_12
Mn1 0.0255(3) 0.0309(4) 0.0189(3) 0.0013(3) 0.0022(3) 0.0017(3)
Mn2 0.0260(5) 0.0224(5) 0.0176(4) -0.0002(4) 0.000 0.000
Mn3 0.0240(4) 0.0209(5) 0.0262(5) 0.0013(4) 0.000 0.000
N1 0.0248(17) 0.028(2) 0.0201(18) -0.0021(16) -0.0008(15) -0.0002(16)
N2 0.030(3) 0.030(3) 0.019(3) 0.007(2) 0.000 0.000
N3 0.029(3) 0.022(3) 0.023(3) -0.002(2) 0.000 0.000
N4 0.038(3) 0.054(3) 0.032(2) 0.006(2) 0.0094(19) 0.005(2)
N5 0.039(3) 0.026(3) 0.023(3) -0.002(2) 0.000 0.000
N6 0.030(3) 0.026(3) 0.036(3) 0.004(3) 0.000 0.000
C10 0.026(2) 0.042(3) 0.029(2) 0.000(2) -0.003(2) 0.001(2)
C11 0.032(3) 0.057(4) 0.052(3) -0.003(3) -0.004(3) -0.015(2)
C12 0.043(3) 0.066(4) 0.035(3) -0.008(3) -0.009(3) -0.002(3)
C13 0.034(3) 0.063(4) 0.049(3) 0.003(3) -0.009(3) 0.012(3)
C20 0.044(5) 0.065(7) 0.040(5) 0.028(5) 0.000 0.000
C21 0.30(3) 0.22(2) 0.26(3) 0.08(2) -0.05(2) -0.02(2)
C22 0.068(7) 0.126(12) 0.034(5) 0.020(6) 0.000 0.000
C30 0.053(5) 0.025(4) 0.035(4) -0.013(3) 0.000 0.000
C31 0.075(4) 0.036(3) 0.060(4) -0.015(3) -0.006(4) 0.021(3)
C32 0.094(8) 0.054(7) 0.043(5) -0.025(5) 0.000 0.000
C40 0.051(4) 0.103(6) 0.045(3) 0.009(4) 0.023(3) 0.012(4)
C41 0.074(8) 0.174(14) 0.058(7) -0.047(8) 0.029(6) 0.005(9)
C42 0.080(8) 0.132(9) 0.068(7) 0.027(6) 0.033(6) -0.025(7)
C43 0.038(5) 0.153(13) 0.072(6) -0.006(7) 0.020(4) 0.035(6)
C41' 0.07(2) 0.14(3) 0.11(3) 0.04(2) 0.027(17) -0.04(2)
C42' 0.36(14) 0.08(2) 0.17(8) -0.02(3) 0.18(9) 0.01(3)
C43' 0.16(7) 0.36(14) 0.04(3) 0.06(5) 0.02(2) 0.00(8)
C50 0.052(5) 0.032(4) 0.028(4) 0.009(3) 0.000 0.000
C51 0.077(5) 0.070(5) 0.072(5) 0.043(4) 0.009(4) 0.024(4)
C52 0.189(15) 0.044(6) 0.022(4) 0.003(4) 0.000 0.000
C60 0.056(5) 0.019(4) 0.049(5) 0.001(3) 0.000 0.000
C61 0.141(16) 0.041(8) 0.057(8) -0.005(8) 0.012(10) -0.023(9)
C62 0.071(9) 0.036(8) 0.104(13) -0.013(8) -0.013(9) 0.027(7)
C63 0.105(12) 0.038(8) 0.067(9) -0.015(7) -0.028(9) -0.005(8)

loop_
_atom_type_symbol
_atom_type_description
_atom_type_scat_dispersion_real
_atom_type_scat_dispersion_imag
_atom_type_scat_source
C C 0.0033 0.0016 'International Tables Vol C Tables 4.2.6.8 and 6.1.1.4'
H H 0.0000 0.0000 'International Tables Vol C Tables 4.2.6.8 and 6.1.1.4'
N N 0.0061 0.0033 'International Tables Vol C Tables 4.2.6.8 and 6.1.1.4'
Mn Mn 0.3368 0.7283 'International Tables Vol C Tables 4.2.6.8 and 6.1.1.4'

loop_
_geom_angle_atom_site_label_1
_geom_angle_atom_site_label_2
_geom_angle_atom_site_label_3
_geom_angle
_geom_angle_site_symmetry_1
_geom_angle_site_symmetry_3
N4 Mn1 N2 119.0(2) . .
N4 Mn1 N1 122.0(2) . .
N2 Mn1 N1 95.3(2) . .
N4 Mn1 N3 122.6(2) . .
N2 Mn1 N3 96.09(17) . .
N1 Mn1 N3 95.3(2) . .
N4 Mn1 Mn1 143.43(17) . 4_755
N2 Mn1 Mn1 47.91(13) . 4_755
N1 Mn1 Mn1 94.46(11) . 4_755
N3 Mn1 Mn1 48.38(11) . 4_755
N5 Mn2 N3 121.6(3) . .
N5 Mn2 N1 121.23(16) . 4_755
N3 Mn2 N1 95.34(16) . 4_755
N5 Mn2 N1 121.23(16) . .
N3 Mn2 N1 95.34(16) . .
N1 Mn2 N1 95.5(2) 4_755 .
N5 Mn2 Mn1 145.26(11) . 4_755
N3 Mn2 Mn1 47.92(13) . 4_755
N1 Mn2 Mn1 47.76(11) 4_755 4_755
N1 Mn2 Mn1 93.51(12) . 4_755
N6 Mn3 N2 119.5(3) . .
N6 Mn3 N1 121.60(16) . .
N2 Mn3 N1 95.76(17) . .
N6 Mn3 N1 121.60(16) . 4_755
N2 Mn3 N1 95.76(18) . 4_755
N1 Mn3 N1 96.5(2) . 4_755
N6 Mn3 Mn1 143.83(13) . 4_755
N2 Mn3 Mn1 47.86(14) . 4_755
N1 Mn3 Mn1 94.52(13) . 4_755
N1 Mn3 Mn1 48.23(12) 4_755 4_755
C10 N1 Mn3 130.0(3) . .
C10 N1 Mn1 128.6(3) . .
Mn3 N1 Mn1 83.76(15) . .
C10 N1 Mn2 129.8(3) . .
Mn3 N1 Mn2 83.73(14) . .
Mn1 N1 Mn2 84.23(16) . .
C20 N2 Mn3 129.6(6) . .
C20 N2 Mn1 128.9(3) . 4_755
Mn3 N2 Mn1 84.48(19) . 4_755
C20 N2 Mn1 128.9(3) . .
Mn3 N2 Mn1 84.49(19) . .
Mn1 N2 Mn1 84.2(2) 4_755 .
C30 N3 Mn2 130.0(4) . .
C30 N3 Mn1 129.1(2) . .
Mn2 N3 Mn1 84.5(2) . .
C30 N3 Mn1 129.1(2) . 4_755
Mn2 N3 Mn1 84.5(2) . 4_755
Mn1 N3 Mn1 83.2(2) . 4_755
C40 N4 Mn1 175.1(5) . .
C50 N5 Mn2 179.4(6) . .
C60 N6 Mn3 176.9(6) . .
N1 C10 C12 109.3(4) . .
N1 C10 C13 108.8(5) . .
C12 C10 C13 109.4(5) . .
N1 C10 C11 109.0(4) . .
C12 C10 C11 110.1(5) . .
C13 C10 C11 110.3(5) . .
C21 C20 C21 112(2) 4_755 .
C21 C20 C22 103.1(12) 4_755 .
C21 C20 C22 103.1(12) . .
C21 C20 N2 112.0(10) 4_755 .
C21 C20 N2 112.0(10) . .
C22 C20 N2 114.6(9) . .
N3 C30 C31 109.4(4) . 4_755
N3 C30 C31 109.4(4) . .
C31 C30 C31 110.7(8) 4_755 .
N3 C30 C32 107.9(7) . .
C31 C30 C32 109.7(5) 4_755 .
C31 C30 C32 109.7(5) . .
N4 C40 C41 108.7(6) . .
N4 C40 C43 108.0(5) . .
C41 C40 C43 114.3(8) . .
N4 C40 C43' 110.1(15) . .
N4 C40 C41' 109.8(13) . .
C43' C40 C41' 111.9(16) . .
N4 C40 C42' 106.0(14) . .
C43' C40 C42' 110.1(16) . .
C41' C40 C42' 108.7(16) . .
N4 C40 C42 107.1(6) . .
C41 C40 C42 109.9(8) . .
C43 C40 C42 108.6(8) . .
N5 C50 C52 109.0(7) . .
N5 C50 C51 109.5(4) . .
C52 C50 C51 109.6(5) . .
N5 C50 C51 109.5(4) . 4_755
C52 C50 C51 109.6(5) . 4_755
C51 C50 C51 109.7(9) . 4_755
N6 C60 C62 110.5(6) . .
N6 C60 C61 107.3(7) . .
C62 C60 C61 112.8(10) . .
N6 C60 C63 109.2(7) . .
C62 C60 C63 111.5(10) . .
C61 C60 C63 105.3(8) . .

loop_
_geom_bond_atom_site_label_1
_geom_bond_atom_site_label_2
_geom_bond_distance
_geom_bond_site_symmetry_2
Mn1 N4 1.644(4) .
Mn1 N2 1.892(5) .
Mn1 N1 1.905(4) .
Mn1 N3 1.909(4) .
Mn1 Mn1 2.5364(13) 4_755
Mn2 N5 1.649(6) .
Mn2 N3 1.901(5) .
Mn2 N1 1.913(4) 4_755
Mn2 N1 1.913(4) .
Mn2 Mn1 2.5606(11) 4_755
Mn3 N6 1.651(6) .
Mn3 N2 1.886(5) .
Mn3 N1 1.899(4) .
Mn3 N1 1.899(4) 4_755
Mn3 Mn1 2.5395(12) 4_755
N1 C10 1.484(6) .
N2 C20 1.469(10) .
N2 Mn1 1.892(5) 4_755
N3 C30 1.479(9) .
N3 Mn1 1.909(4) 4_755
N4 C40 1.460(6) .
N5 C50 1.457(9) .
N6 C60 1.446(9) .
C10 C12 1.531(7) .
C10 C13 1.533(8) .
C10 C11 1.537(8) .
C20 C21 1.39(2) 4_755
C20 C21 1.39(2) .
C20 C22 1.442(14) .
C30 C31 1.513(8) 4_755
C30 C31 1.513(8) .
C30 C32 1.559(12) .
C40 C41 1.509(9) .
C40 C43 1.530(8) .
C40 C43' 1.532(12) .
C40 C41' 1.534(12) .
C40 C42' 1.554(12) .
C40 C42 1.566(9) .
C50 C52 1.518(12) .
C50 C51 1.521(9) .
C50 C51 1.521(9) 4_755
C60 C62 1.494(9) .
C60 C61 1.556(10) .
C60 C63 1.556(10) .

loop_
_geom_torsion_atom_site_label_1
_geom_torsion_atom_site_label_2
_geom_torsion_atom_site_label_3
_geom_torsion_atom_site_label_4
_geom_torsion
_geom_torsion_site_symmetry_1
_geom_torsion_site_symmetry_4
N6 Mn3 N1 C10 -0.5(5) . .
N2 Mn3 N1 C10 -130.5(4) . .
N1 Mn3 N1 C10 133.0(3) 4_755 .
Mn1 Mn3 N1 C10 -178.5(4) 4_755 .
N6 Mn3 N1 Mn1 136.2(2) . .
N2 Mn3 N1 Mn1 6.2(2) . .
N1 Mn3 N1 Mn1 -90.29(17) 4_755 .
Mn1 Mn3 N1 Mn1 -41.86(12) 4_755 .
N6 Mn3 N1 Mn2 -139.0(3) . .
N2 Mn3 N1 Mn2 91.05(17) . .
N1 Mn3 N1 Mn2 -5.4(2) 4_755 .
Mn1 Mn3 N1 Mn2 43.00(11) 4_755 .
N6 Mn3 N2 C20 0.000(4) . .
N1 Mn3 N2 C20 131.43(13) . .
N1 Mn3 N2 C20 -131.43(13) 4_755 .
Mn1 Mn3 N2 C20 -137.67(12) 4_755 .
N6 Mn3 N2 Mn1 137.67(12) . 4_755
N1 Mn3 N2 Mn1 -90.90(15) . 4_755
N1 Mn3 N2 Mn1 6.23(19) 4_755 4_755
N6 Mn3 N2 Mn1 -137.67(12) . .
N1 Mn3 N2 Mn1 -6.23(19) . .
N1 Mn3 N2 Mn1 90.90(15) 4_755 .
Mn1 Mn3 N2 Mn1 84.7(2) 4_755 .
N4 Mn1 N2 C20 -0.6(7) . .
N1 Mn1 N2 C20 -132.0(6) . .
N3 Mn1 N2 C20 132.1(6) . .
Mn1 Mn1 N2 C20 136.8(7) 4_755 .
N4 Mn1 N2 Mn3 137.6(2) . .
N1 Mn1 N2 Mn3 6.21(18) . .
N3 Mn1 N2 Mn3 -89.7(2) . .
Mn1 Mn1 N2 Mn3 -85.00(17) 4_755 .
N4 Mn1 N2 Mn1 -137.4(2) . 4_755
N1 Mn1 N2 Mn1 91.2(2) . 4_755
N3 Mn1 N2 Mn1 -4.7(2) . 4_755
Mn3 N1 C10 C12 -59.6(6) . .
Mn1 N1 C10 C12 -178.8(4) . .
Mn2 N1 C10 C12 61.3(6) . .
Mn3 N1 C10 C13 -179.0(4) . .
Mn1 N1 C10 C13 61.8(6) . .
Mn2 N1 C10 C13 -58.1(6) . .
Mn3 N1 C10 C11 60.7(5) . .
Mn1 N1 C10 C11 -58.5(6) . .
Mn2 N1 C10 C11 -178.4(4) . .
Mn3 N2 C20 C21 63.1(14) . 4_755
Mn1 N2 C20 C21 -57.5(16) 4_755 4_755
Mn1 N2 C20 C21 -176.4(13) . 4_755
Mn3 N2 C20 C21 -63.1(14) . .
Mn1 N2 C20 C21 176.4(13) 4_755 .
Mn1 N2 C20 C21 57.5(16) . .
Mn3 N2 C20 C22 180.000(4) . .
Mn1 N2 C20 C22 59.5(5) 4_755 .
Mn1 N2 C20 C22 -59.5(5) . .
Mn2 N3 C30 C31 -60.7(5) . 4_755
Mn1 N3 C30 C31 178.1(4) . 4_755
Mn1 N3 C30 C31 60.5(7) 4_755 4_755
Mn2 N3 C30 C31 60.7(5) . .
Mn1 N3 C30 C31 -60.5(7) . .
Mn1 N3 C30 C31 -178.1(4) 4_755 .
Mn2 N3 C30 C32 180.000(3) . .
Mn1 N3 C30 C32 58.8(4) . .
Mn1 N3 C30 C32 -58.8(4) 4_755 .
